data_7245444
loop_
_publ_author_name
'Kotha, Sambasivarao'
'Gupta, Naveen Kumar'
'Ansari, Saima'

_publ_section_title
;
 One-pot thiol-free synthetic approach to sulfides, and sulfoxides
 selectively
;
_journal_issue 39
_journal_name_full 'RSC Advances'
_journal_page_first 25154
_journal_page_last 25162
_journal_paper_doi 10.1039/D2RA04872H
_journal_volume 12
_journal_year 2022
_chemical_formula_moiety 'C9 H9 Br S'
_chemical_formula_sum 'C9 H9 Br S'
_chemical_formula_weight 229.13
_chemical_melting_point 358.0(10)
_chemical_name_systematic (E)-1,4-bis((4-bromobenzyl)thio)but-2-ene
_space_group_crystal_system monoclinic
_space_group_IT_number 14
_space_group_name_Hall '-P 2ybc'
_space_group_name_H-M_alt 'P 1 21/c 1'
_atom_sites_solution_hydrogens geom
_atom_sites_solution_primary dual
_audit_creation_date 2021-06-30
_audit_creation_method
;
Olex2 1.3-ac4
(compiled 2019.04.23 svn.r3594 for Rigaku Oxford Diffraction, GUI svn.r5739)
;
_audit_update_record
;
2022-04-21 deposited with the CCDC.	2022-08-25 downloaded from the CCDC.
;
_cell_angle_alpha 90
_cell_angle_beta 100.622(8)
_cell_angle_gamma 90
_cell_formula_units_Z 4
_cell_length_a 16.5752(12)
_cell_length_b 6.3230(6)
_cell_length_c 9.1422(8)
_cell_measurement_reflns_used 1344
_cell_measurement_temperature 304.00(10)
_cell_measurement_theta_max 24.5240
_cell_measurement_theta_min 3.7400
_cell_volume 941.73(14)
_computing_cell_refinement 'CrysAlisPro 1.171.41.93a (Rigaku OD, 2020)'
_computing_data_collection 'CrysAlisPro 1.171.41.93a (Rigaku OD, 2020)'
_computing_data_reduction 'CrysAlisPro 1.171.41.93a (Rigaku OD, 2020)'
_computing_molecular_graphics 'Olex2 (Dolomanov et al., 2009)'
_computing_publication_material 'Olex2 (Dolomanov et al., 2009)'
_computing_structure_refinement 'ShelXL (Sheldrick, 2015)'
_computing_structure_solution 'ShelXT (Sheldrick, 2015)'
_diffrn_ambient_environment air
_diffrn_ambient_temperature 304.00(10)
_diffrn_detector 'CCD plate'
_diffrn_measured_fraction_theta_full 0.990
_diffrn_measured_fraction_theta_max 0.990
_diffrn_measurement_details
;
List of Runs (angles in degrees, time in seconds):

  # Type    Start    End  Width  t~exp~   \w     \q     \k     \f   Frames
#--------------------------------------------------------------------------
  1  \f    -25.75 154.25   1.00    4.00 -25.75   0.00  73.76    --   180
;
_diffrn_measurement_device 'abstract diffractometer'
_diffrn_measurement_device_type 'Saxi-CrysAlisPro-abstract goniometer imported SAXI images'
_diffrn_measurement_method '\f scans'
_diffrn_orient_matrix_type 'CrysAlisPro convention (1999,Acta A55,543-557)'
_diffrn_orient_matrix_UB_11 -0.0032916000
_diffrn_orient_matrix_UB_12 0.0931128000
_diffrn_orient_matrix_UB_13 -0.0437786000
_diffrn_orient_matrix_UB_21 -0.0356946000
_diffrn_orient_matrix_UB_22 0.0295917000
_diffrn_orient_matrix_UB_23 0.0276574000
_diffrn_orient_matrix_UB_31 0.0246832000
_diffrn_orient_matrix_UB_32 0.0551535000
_diffrn_orient_matrix_UB_33 0.0595690000
_diffrn_radiation_monochromator graphite
_diffrn_radiation_probe x-ray
_diffrn_radiation_type 'Mo K\a'
_diffrn_radiation_wavelength 0.71073
_diffrn_reflns_av_R_equivalents 0.0379
_diffrn_reflns_av_unetI/netI 0.0358
_diffrn_reflns_Laue_measured_fraction_full 0.990
_diffrn_reflns_Laue_measured_fraction_max 0.990
_diffrn_reflns_limit_h_max 17
_diffrn_reflns_limit_h_min -19
_diffrn_reflns_limit_k_max 7
_diffrn_reflns_limit_k_min -7
_diffrn_reflns_limit_l_max 10
_diffrn_reflns_limit_l_min -10
_diffrn_reflns_number 5115
_diffrn_reflns_point_group_measured_fraction_full 0.990
_diffrn_reflns_point_group_measured_fraction_max 0.990
_diffrn_reflns_theta_full 24.998
_diffrn_reflns_theta_max 24.998
_diffrn_reflns_theta_min 3.456
_diffrn_source 'fine-focus sealed X-ray tube'
_diffrn_source_type 'Enhance (Mo) X-ray Source'
_exptl_absorpt_coefficient_mu 4.520
_exptl_absorpt_correction_T_max 1.00000
_exptl_absorpt_correction_T_min 0.82125
_exptl_absorpt_correction_type multi-scan
_exptl_absorpt_process_details
;
CrysAlisPro 1.171.41.93a (Rigaku Oxford Diffraction, 2020)
Empirical absorption correction using spherical harmonics,
implemented in SCALE3 ABSPACK scaling algorithm.
;
_exptl_crystal_colour 'clear light colourless'
_exptl_crystal_colour_lustre clear
_exptl_crystal_colour_modifier light
_exptl_crystal_colour_primary colourless
_exptl_crystal_density_diffrn 1.616
_exptl_crystal_description block
_exptl_crystal_F_000 456
_exptl_crystal_recrystallization_method 'Re-crystallisation from solvent: Ethyl acetate and petroleum ether'
_exptl_crystal_size_max 0.274
_exptl_crystal_size_mid 0.27
_exptl_crystal_size_min 0.186
_refine_diff_density_max 0.401
_refine_diff_density_min -0.476
_refine_diff_density_rms 0.051
_refine_ls_extinction_method none
_refine_ls_goodness_of_fit_ref 1.029
_refine_ls_hydrogen_treatment constr
_refine_ls_matrix_type full
_refine_ls_number_parameters 100
_refine_ls_number_reflns 1641
_refine_ls_number_restraints 0
_refine_ls_restrained_S_all 1.029
_refine_ls_R_factor_all 0.0525
_refine_ls_R_factor_gt 0.0350
_refine_ls_shift/su_max 0.000
_refine_ls_shift/su_mean 0.000
_refine_ls_structure_factor_coef Fsqd
_refine_ls_weighting_details 'w=1/[\s^2^(Fo^2^)+(0.0270P)^2^+0.4977P] where P=(Fo^2^+2Fc^2^)/3'
_refine_ls_weighting_scheme calc
_refine_ls_wR_factor_gt 0.0716
_refine_ls_wR_factor_ref 0.0800
_reflns_Friedel_coverage 0.000
_reflns_number_gt 1285
_reflns_number_total 1641
_reflns_threshold_expression 'I > 2\s(I)'
_cod_data_source_file d2ra04872h2.cif
_cod_data_source_block fastscan_autored
_cod_depositor_comments
;
The following automatic conversions were performed:

data item '_chemical_melting_point' value '357-359' was changed to
'358.0(10)' -- the average value was taken and precision was
estimated.

Automatic conversion script
Id: cif_fix_values 7556 2019-12-06 15:28:31Z antanas 
;
_cod_database_code 7245444
_shelx_shelxl_version_number 2018/3
_shelx_space_group_comment
;
The symmetry employed for this shelxl refinement is uniquely defined
by the following loop, which should always be used as a source of
symmetry information in preference to the above space-group names.
They are only intended as comments.
;
_shelx_estimated_absorpt_t_max 0.487
_shelx_estimated_absorpt_t_min 0.371
_reflns_odcompleteness_completeness 83.93
_reflns_odcompleteness_iscentric 1
_reflns_odcompleteness_theta 30.66
_olex2_refinement_description
;
1. Fixed Uiso
 At 1.2 times of:
  All C(H) groups, All C(H,H) groups
2.a Secondary CH2 refined with riding coordinates:
 C7(H7A,H7B), C8(H8A,H8B)
2.b Aromatic/amide H refined with riding coordinates:
 C3(H3), C9(H9), C2(H2), C5(H5), C6(H6)
;
_olex2_submission_special_instructions 'No special instructions were received'
_oxdiff_exptl_absorpt_empirical_details
;
Empirical correction (ABSPACK) includes:
- Absorption correction using spherical harmonics
- Frame scaling
;
_oxdiff_exptl_absorpt_empirical_full_max 1.167
_oxdiff_exptl_absorpt_empirical_full_min 0.888

loop_
_space_group_symop_operation_xyz
'x, y, z'
'-x, y+1/2, -z+1/2'
'-x, -y, -z'
'x, -y-1/2, z-1/2'

loop_
_atom_site_label
_atom_site_type_symbol
_atom_site_fract_x
_atom_site_fract_y
_atom_site_fract_z
_atom_site_U_iso_or_equiv
_atom_site_adp_type
_atom_site_occupancy
_atom_site_site_symmetry_order
_atom_site_calc_flag
_atom_site_refinement_flags_posn
_atom_site_refinement_flags_adp
_atom_site_refinement_flags_occupancy
_atom_site_disorder_assembly
_atom_site_disorder_group
Br2 Br 0.92918(2) 0.26883(8) 0.27619(5) 0.0854(2) Uani 1 1 d . . . . .
S2 S 0.62431(5) 0.90054(13) 0.52417(11) 0.0589(3) Uani 1 1 d . . . . .
C4 C 0.75141(17) 0.6088(5) 0.5397(3) 0.0412(7) Uani 1 1 d . . . . .
C3 C 0.73437(19) 0.4081(5) 0.4813(3) 0.0494(8) Uani 1 1 d . . . . .
H3 H 0.687148 0.338869 0.496693 0.059 Uiso 1 1 calc R . . . .
C9 C 0.50063(18) 0.6038(5) 0.4952(3) 0.0440(7) Uani 1 1 d . . . . .
H9 H 0.466515 0.679095 0.546537 0.053 Uiso 1 1 calc R . . . .
C1 C 0.85605(18) 0.4109(5) 0.3788(3) 0.0489(8) Uani 1 1 d . . . . .
C2 C 0.7860(2) 0.3091(5) 0.4008(4) 0.0536(8) Uani 1 1 d . . . . .
H2 H 0.773589 0.174707 0.361714 0.064 Uiso 1 1 calc R . . . .
C5 C 0.82257(19) 0.7069(5) 0.5146(4) 0.0495(8) Uani 1 1 d . . . . .
H5 H 0.835232 0.841536 0.553028 0.059 Uiso 1 1 calc R . . . .
C6 C 0.87469(19) 0.6107(6) 0.4349(3) 0.0525(8) Uani 1 1 d . . . . .
H6 H 0.921924 0.679363 0.418945 0.063 Uiso 1 1 calc R . . . .
C7 C 0.6951(2) 0.7142(5) 0.6283(4) 0.0535(8) Uani 1 1 d . . . . .
H7A H 0.728112 0.787512 0.711612 0.064 Uiso 1 1 calc R . . . .
H7B H 0.663898 0.606015 0.668507 0.064 Uiso 1 1 calc R . . . .
C8 C 0.55201(19) 0.7278(5) 0.4091(4) 0.0510(8) Uani 1 1 d . . . . .
H8A H 0.516436 0.812284 0.335339 0.061 Uiso 1 1 calc R . . . .
H8B H 0.581978 0.630897 0.356563 0.061 Uiso 1 1 calc R . . . .

loop_
_atom_site_aniso_label
_atom_site_aniso_U_11
_atom_site_aniso_U_22
_atom_site_aniso_U_33
_atom_site_aniso_U_23
_atom_site_aniso_U_13
_atom_site_aniso_U_12
Br2 0.0580(3) 0.1178(4) 0.0813(3) -0.0330(3) 0.0156(2) 0.0147(2)
S2 0.0544(5) 0.0386(5) 0.0879(6) -0.0027(4) 0.0240(5) -0.0020(4)
C4 0.0366(16) 0.0468(17) 0.0381(15) 0.0015(13) 0.0012(13) -0.0002(13)
C3 0.0423(17) 0.0446(18) 0.060(2) 0.0035(15) 0.0061(15) -0.0106(14)
C9 0.0387(15) 0.0516(16) 0.0422(15) 0.0002(15) 0.0089(12) 0.0021(15)
C1 0.0408(17) 0.061(2) 0.0427(17) -0.0035(15) 0.0014(14) 0.0083(15)
C2 0.0484(19) 0.0429(18) 0.067(2) -0.0059(16) 0.0027(16) 0.0008(15)
C5 0.0473(18) 0.0446(18) 0.0541(18) -0.0045(15) 0.0028(15) -0.0091(15)
C6 0.0386(17) 0.064(2) 0.0540(19) -0.0008(16) 0.0069(15) -0.0118(16)
C7 0.0465(18) 0.064(2) 0.0494(18) -0.0067(16) 0.0066(14) -0.0028(16)
C8 0.0471(18) 0.054(2) 0.0521(18) 0.0104(15) 0.0102(15) 0.0039(15)

loop_
_atom_type_symbol
_atom_type_description
_atom_type_scat_dispersion_real
_atom_type_scat_dispersion_imag
_atom_type_scat_source
C C 0.0033 0.0016 'International Tables Vol C Tables 4.2.6.8 and 6.1.1.4'
H H 0.0000 0.0000 'International Tables Vol C Tables 4.2.6.8 and 6.1.1.4'
Br Br -0.2901 2.4595 'International Tables Vol C Tables 4.2.6.8 and 6.1.1.4'
S S 0.1246 0.1234 'International Tables Vol C Tables 4.2.6.8 and 6.1.1.4'

loop_
_geom_angle_atom_site_label_1
_geom_angle_atom_site_label_2
_geom_angle_atom_site_label_3
_geom_angle
_geom_angle_site_symmetry_1
_geom_angle_site_symmetry_3
_geom_angle_publ_flag
C7 S2 C8 102.08(15) . . ?
C3 C4 C5 117.7(3) . . ?
C3 C4 C7 120.8(3) . . ?
C5 C4 C7 121.5(3) . . ?
C2 C3 C4 121.3(3) . . ?
C9 C9 C8 125.4(4) 3_666 . ?
C2 C1 Br2 119.1(3) . . ?
C2 C1 C6 120.8(3) . . ?
C6 C1 Br2 120.0(2) . . ?
C1 C2 C3 119.3(3) . . ?
C6 C5 C4 121.8(3) . . ?
C5 C6 C1 119.0(3) . . ?
C4 C7 S2 114.4(2) . . ?
C9 C8 S2 113.2(2) . . ?

loop_
_geom_bond_atom_site_label_1
_geom_bond_atom_site_label_2
_geom_bond_distance
_geom_bond_site_symmetry_2
_geom_bond_publ_flag
Br2 C1 1.891(3) . ?
S2 C7 1.805(3) . ?
S2 C8 1.809(3) . ?
C4 C3 1.385(4) . ?
C4 C5 1.389(4) . ?
C4 C7 1.500(4) . ?
C3 C2 1.378(4) . ?
C9 C9 1.316(6) 3_666 ?
C9 C8 1.486(4) . ?
C1 C2 1.374(4) . ?
C1 C6 1.377(5) . ?
C5 C6 1.371(4) . ?
